data_2205599
loop_
_publ_author_name
'Zhao, Bin'
'Sun, Yu-Xi'

_publ_section_title
;
 {1,1'-[Propane-1,3-diylbis(nitrilomethylidyne)]di-2-naphtholato}iron(II)
;
_journal_issue 4
_journal_name_full 'Acta Crystallographica Section E'
_journal_page_first m652
_journal_page_last m653
_journal_paper_doi 10.1107/S1600536805006409
_journal_volume 61
_journal_year 2005
_chemical_formula_iupac '[Fe (C25 H20 N2 O2)]'
_chemical_formula_moiety 'C25 H20 Fe N2 O2'
_chemical_formula_sum 'C25 H20 Fe N2 O2'
_chemical_formula_weight 436.28
_chemical_name_systematic
;
{1,1'-[Propane-1,3-diylbis(nitrilomethylidyne)]di-2-naphtholato}iron(II)
;
_space_group_IT_number 36
_symmetry_cell_setting orthorhombic
_symmetry_space_group_name_Hall 'C 2c -2'
_symmetry_space_group_name_H-M 'C m c 21'
_atom_sites_solution_hydrogens geom
_atom_sites_solution_primary direct
_atom_sites_solution_secondary difmap
_audit_creation_method SHELXL-97
_cell_angle_alpha 90.00
_cell_angle_beta 90.00
_cell_angle_gamma 90.00
_cell_formula_units_Z 4
_cell_length_a 30.514(3)
_cell_length_b 8.436(2)
_cell_length_c 7.742(2)
_cell_measurement_reflns_used 1687
_cell_measurement_temperature 273(2)
_cell_measurement_theta_max 22.66
_cell_measurement_theta_min 2.50
_cell_volume 1992.9(7)
_computing_cell_refinement 'SAINT (Bruker, 1998)'
_computing_data_collection 'SMART (Bruker, 1998)'
_computing_data_reduction SAINT
_computing_molecular_graphics 'SHELXTL (Sheldrick, 1997b)'
_computing_publication_material SHELXTL
_computing_structure_refinement 'SHELXL97 (Sheldrick, 1997a)'
_computing_structure_solution 'SHELXS97 (Sheldrick, 1997a)'
_diffrn_ambient_temperature 298(2)
_diffrn_measured_fraction_theta_full 1.000
_diffrn_measured_fraction_theta_max 1.000
_diffrn_measurement_device_type 'Bruker SMART CCD area-detector'
_diffrn_measurement_method \w
_diffrn_radiation_monochromator graphite
_diffrn_radiation_source 'fine-focus sealed tube'
_diffrn_radiation_type MoK\a
_diffrn_radiation_wavelength 0.71073
_diffrn_reflns_av_R_equivalents 0.0336
_diffrn_reflns_av_sigmaI/netI 0.0476
_diffrn_reflns_limit_h_max 38
_diffrn_reflns_limit_h_min -28
_diffrn_reflns_limit_k_max 10
_diffrn_reflns_limit_k_min -9
_diffrn_reflns_limit_l_max 9
_diffrn_reflns_limit_l_min -9
_diffrn_reflns_number 5567
_diffrn_reflns_theta_full 26.50
_diffrn_reflns_theta_max 26.50
_diffrn_reflns_theta_min 1.33
_diffrn_standards_decay_% 0
_diffrn_standards_number 0
_exptl_absorpt_coefficient_mu 0.782
_exptl_absorpt_correction_T_max 0.8468
_exptl_absorpt_correction_T_min 0.7880
_exptl_absorpt_correction_type multi-scan
_exptl_absorpt_process_details '(SADABS; Sheldrick, 1996)'
_exptl_crystal_colour brown
_exptl_crystal_density_diffrn 1.454
_exptl_crystal_density_method 'not measured'
_exptl_crystal_description block
_exptl_crystal_F_000 904
_exptl_crystal_size_max 0.32
_exptl_crystal_size_mid 0.26
_exptl_crystal_size_min 0.22
_refine_diff_density_max 0.322
_refine_diff_density_min -0.283
_refine_ls_abs_structure_details '(Flack, 1983)'
_refine_ls_abs_structure_Flack -0.05(3)
_refine_ls_extinction_method none
_refine_ls_goodness_of_fit_ref 0.996
_refine_ls_hydrogen_treatment constr
_refine_ls_matrix_type full
_refine_ls_number_parameters 139
_refine_ls_number_reflns 2090
_refine_ls_number_restraints 1
_refine_ls_restrained_S_all 0.996
_refine_ls_R_factor_all 0.0494
_refine_ls_R_factor_gt 0.0400
_refine_ls_shift/su_max <0.001
_refine_ls_shift/su_mean <0.001
_refine_ls_structure_factor_coef Fsqd
_refine_ls_weighting_details 'calc w = 1/[\s^2^(Fo^2^)+(0.0487P)^2^] where P = (Fo^2^+2Fc^2^)/3'
_refine_ls_weighting_scheme calc
_refine_ls_wR_factor_gt 0.0916
_refine_ls_wR_factor_ref 0.0963
_reflns_number_gt 1722
_reflns_number_total 2090
_reflns_threshold_expression I>2\s(I)
_cod_data_source_file su6178.cif
_cod_data_source_block I
_cod_depositor_comments
;
The following automatic conversions were performed:
'_symmetry_cell_setting' value 'Orthorhombic' changed to 'orthorhombic'
according to '/home/saulius/struct/CIF-dictionaries/cif_core.dic'
dictionary named 'cif_core.dic' version 2.4.1 from
2010-06-29.

'_exptl_absorpt_correction_type' value 'Multi-scan' changed
to 'multi-scan' according to
'/home/saulius/struct/CIF-dictionaries/cif_core.dic' dictionary named
'cif_core.dic' version 2.4.1 from 2010-06-29.

Automatic conversion script
Id: cif_fix_enum 1527 2010-12-29 10:47:43Z saulius 

The following automatic conversions were performed:

'_symmetry_cell_setting' value 'Orthorhombic' changed to
'orthorhombic' according to
/home/saulius/struct/CIF-dictionaries/cif_core.dic dictionary named
'cif_core.dic' version 2.4.1 from
2010-06-29.

'_exptl_absorpt_correction_type' value 'Multi-scan'
changed to 'multi-scan' according to
/home/saulius/struct/CIF-dictionaries/cif_core.dic dictionary named
'cif_core.dic' version 2.4.1 from 2010-06-29.

Automatic conversion script
Id: cif_fix_values 1715 2011-07-08 13:25:40Z adriana 
;
_cod_database_code 2205599
_cod_database_fobs_code 2205599

loop_
_symmetry_equiv_pos_as_xyz
'x, y, z'
'-x, -y, z+1/2'
'x, -y, z+1/2'
'-x, y, z'
'x+1/2, y+1/2, z'
'-x+1/2, -y+1/2, z+1/2'
'x+1/2, -y+1/2, z+1/2'
'-x+1/2, y+1/2, z'

loop_
_atom_site_label
_atom_site_fract_x
_atom_site_fract_y
_atom_site_fract_z
_atom_site_U_iso_or_equiv
_atom_site_adp_type
_atom_site_calc_flag
_atom_site_refinement_flags
_atom_site_occupancy
_atom_site_type_symbol
Fe1 1.0000 0.92680(6) 0.57559(7) 0.04967(19) Uani d S 1 Fe
O1 0.96018(8) 0.7690(2) 0.5281(3) 0.0674(8) Uani d . 1 O
N1 0.95518(11) 1.0695(3) 0.6244(4) 0.0684(9) Uani d . 1 N
C1 0.90021(11) 0.8695(4) 0.6908(4) 0.0596(9) Uani d . 1 C
C2 0.92083(11) 0.7516(4) 0.5933(6) 0.0618(9) Uani d . 1 C
C3 0.89855(11) 0.6090(4) 0.5526(7) 0.0694(10) Uani d . 1 C
H3 0.9113 0.5348 0.4792 0.083 Uiso calc R 1 H
C4 0.85862(13) 0.5820(4) 0.6218(5) 0.0781(14) Uani d . 1 C
H4 0.8445 0.4874 0.5956 0.094 Uiso calc R 1 H
C5 0.83741(12) 0.6903(5) 0.7318(5) 0.0688(10) Uani d . 1 C
C6 0.79631(14) 0.6586(5) 0.8061(6) 0.0854(11) Uani d . 1 C
H6 0.7825 0.5633 0.7803 0.102 Uiso calc R 1 H
C7 0.77602(15) 0.7625(6) 0.9146(7) 0.0937(14) Uani d . 1 C
H7 0.7490 0.7387 0.9641 0.112 Uiso calc R 1 H
C8 0.79681(15) 0.9042(5) 0.9484(6) 0.0926(14) Uani d . 1 C
H8 0.7832 0.9769 1.0210 0.111 Uiso calc R 1 H
C9 0.83707(13) 0.9425(5) 0.8788(5) 0.0772(11) Uani d . 1 C
H9 0.8502 1.0386 0.9067 0.093 Uiso calc R 1 H
C10 0.85820(11) 0.8375(5) 0.7664(5) 0.0652(9) Uani d . 1 C
C11 0.91711(12) 1.0254(5) 0.6834(5) 0.0676(10) Uani d . 1 C
H11 0.8990 1.1054 0.7254 0.081 Uiso calc R 1 H
C12 0.95981(15) 1.2426(4) 0.5970(8) 0.0949(16) Uani d . 1 C
H12A 0.9349 1.2795 0.5306 0.114 Uiso calc R 1 H
H12B 0.9588 1.2948 0.7085 0.114 Uiso calc R 1 H
C13 1.0000 1.2913(7) 0.5079(9) 0.090(2) Uani d S 1 C
H13A 1.0000 1.2463 0.3926 0.109 Uiso calc SR 1 H
H13B 1.0000 1.4058 0.4963 0.109 Uiso calc SR 1 H

loop_
_atom_site_aniso_label
_atom_site_aniso_U_11
_atom_site_aniso_U_22
_atom_site_aniso_U_33
_atom_site_aniso_U_12
_atom_site_aniso_U_13
_atom_site_aniso_U_23
Fe1 0.0578(3) 0.0439(3) 0.0473(3) 0.000 0.000 -0.0018(4)
O1 0.0679(16) 0.0650(13) 0.069(2) 0.0014(11) 0.0016(12) -0.0130(12)
N1 0.077(2) 0.0543(15) 0.074(3) -0.0007(13) -0.0054(15) 0.0040(14)
C1 0.059(2) 0.061(2) 0.058(2) 0.0047(17) -0.0128(17) -0.0050(17)
C2 0.065(2) 0.0640(17) 0.056(2) 0.0019(14) -0.014(2) 0.007(2)
C3 0.074(2) 0.0607(17) 0.074(3) 0.0004(14) -0.009(2) 0.000(2)
C4 0.073(2) 0.074(2) 0.087(4) -0.0084(18) -0.015(2) 0.000(2)
C5 0.062(2) 0.077(2) 0.067(3) -0.0008(19) -0.0117(19) 0.0062(19)
C6 0.072(3) 0.094(3) 0.091(3) -0.007(2) -0.009(2) 0.002(3)
C7 0.071(3) 0.116(4) 0.093(3) -0.007(3) -0.002(3) 0.004(3)
C8 0.065(3) 0.130(4) 0.082(3) 0.015(3) -0.002(2) -0.011(3)
C9 0.066(2) 0.097(3) 0.069(3) 0.006(2) -0.013(2) -0.009(2)
C10 0.058(2) 0.079(2) 0.058(2) 0.0065(19) -0.0164(18) -0.0008(18)
C11 0.069(2) 0.063(2) 0.070(3) 0.0073(18) -0.011(2) -0.0082(17)
C12 0.111(3) 0.0526(18) 0.121(4) 0.0029(18) 0.021(4) 0.004(3)
C13 0.110(5) 0.073(3) 0.088(5) 0.000 0.000 0.012(3)

loop_
_atom_type_symbol
_atom_type_description
_atom_type_scat_dispersion_real
_atom_type_scat_dispersion_imag
_atom_type_scat_source
C C 0.0033 0.0016 'International Tables Vol C Tables 4.2.6.8 and 6.1.1.4'
H H 0.0000 0.0000 'International Tables Vol C Tables 4.2.6.8 and 6.1.1.4'
N N 0.0061 0.0033 'International Tables Vol C Tables 4.2.6.8 and 6.1.1.4'
O O 0.0106 0.0060 'International Tables Vol C Tables 4.2.6.8 and 6.1.1.4'
Fe Fe 0.3463 0.8444 'International Tables Vol C Tables 4.2.6.8 and 6.1.1.4'

loop_
_geom_angle_atom_site_label_1
_geom_angle_atom_site_label_2
_geom_angle_atom_site_label_3
_geom_angle_site_symmetry_1
_geom_angle_site_symmetry_3
_geom_angle
_geom_angle_publ_flag
O1 Fe1 O1 . 4_755 82.66(15) y
O1 Fe1 N1 . 4_755 173.87(11) y
O1 Fe1 N1 4_755 4_755 91.35(12) ?
O1 Fe1 N1 . . 91.35(12) y
O1 Fe1 N1 4_755 . 173.87(11) ?
N1 Fe1 N1 4_755 . 94.60(18) y
C2 O1 Fe1 . . 127.5(2) ?
C11 N1 C12 . . 114.6(3) ?
C11 N1 Fe1 . . 122.8(2) ?
C12 N1 Fe1 . . 122.6(3) ?
C2 C1 C11 . . 118.4(3) ?
C2 C1 C10 . . 119.2(3) ?
C11 C1 C10 . . 121.2(3) ?
O1 C2 C1 . . 122.7(3) ?
O1 C2 C3 . . 116.7(3) ?
C1 C2 C3 . . 120.5(4) ?
C4 C3 C2 . . 119.2(4) ?
C4 C3 H3 . . 120.4 ?
C2 C3 H3 . . 120.4 ?
C3 C4 C5 . . 123.1(3) ?
C3 C4 H4 . . 118.5 ?
C5 C4 H4 . . 118.5 ?
C6 C5 C4 . . 122.3(4) ?
C6 C5 C10 . . 119.2(4) ?
C4 C5 C10 . . 118.5(4) ?
C7 C6 C5 . . 122.4(4) ?
C7 C6 H6 . . 118.8 ?
C5 C6 H6 . . 118.8 ?
C6 C7 C8 . . 117.8(4) ?
C6 C7 H7 . . 121.1 ?
C8 C7 H7 . . 121.1 ?
C7 C8 C9 . . 122.6(4) ?
C7 C8 H8 . . 118.7 ?
C9 C8 H8 . . 118.7 ?
C8 C9 C10 . . 120.3(4) ?
C8 C9 H9 . . 119.8 ?
C10 C9 H9 . . 119.8 ?
C9 C10 C5 . . 117.7(4) ?
C9 C10 C1 . . 123.1(4) ?
C5 C10 C1 . . 119.1(3) ?
N1 C11 C1 . . 127.2(3) ?
N1 C11 H11 . . 116.4 ?
C1 C11 H11 . . 116.4 ?
C13 C12 N1 . . 115.1(4) ?
C13 C12 H12A . . 108.5 ?
N1 C12 H12A . . 108.5 ?
C13 C12 H12B . . 108.5 ?
N1 C12 H12B . . 108.5 ?
H12A C12 H12B . . 107.5 ?
C12 C13 C12 4_755 . 113.6(6) ?
C12 C13 H13A 4_755 . 108.9 ?
C12 C13 H13A . . 108.9 ?
C12 C13 H13B 4_755 . 108.9 ?
C12 C13 H13B . . 108.9 ?
H13A C13 H13B . . 107.7 ?

loop_
_geom_bond_atom_site_label_1
_geom_bond_atom_site_label_2
_geom_bond_site_symmetry_2
_geom_bond_distance
_geom_bond_publ_flag
Fe1 O1 . 1.840(2) y
Fe1 O1 4_755 1.840(2) ?
Fe1 N1 4_755 1.861(3) ?
Fe1 N1 . 1.861(3) y
O1 C2 . 1.311(4) ?
N1 C11 . 1.303(5) ?
N1 C12 . 1.482(4) ?
C1 C2 . 1.398(5) ?
C1 C11 . 1.414(5) ?
C1 C10 . 1.435(5) ?
C2 C3 . 1.417(5) ?
C3 C4 . 1.350(5) ?
C3 H3 . 0.9300 ?
C4 C5 . 1.407(5) ?
C4 H4 . 0.9300 ?
C5 C6 . 1.405(6) ?
C5 C10 . 1.420(5) ?
C6 C7 . 1.363(6) ?
C6 H6 . 0.9300 ?
C7 C8 . 1.378(6) ?
C7 H7 . 0.9300 ?
C8 C9 . 1.380(6) ?
C8 H8 . 0.9300 ?
C9 C10 . 1.399(5) ?
C9 H9 . 0.9300 ?
C11 H11 . 0.9300 ?
C12 C13 . 1.466(5) ?
C12 H12A . 0.9700 ?
C12 H12B . 0.9700 ?
C13 C12 4_755 1.466(5) ?
C13 H13A . 0.9700 ?
C13 H13B . 0.9700 ?
